data_7020762
loop_
_publ_author_name
'Hamm, Danielle C.'
'Braun, Lindsey A.'
'Burazin, Alex N.'
'Gauthier, Amanda M.'
'Ness, Kendra O.'
'Biebel, Casey E.'
'Sauer, Jon S.'
'Tanke, Robin'
'Noll, Bruce C.'
'Bosch, Eric'
'Bowling, Nathan P.'

_publ_section_title
;
 Conjugated metallorganic macrocycles: opportunities for
 coordination-driven planarization of bidentate, pyridine-based ligands.
;
_journal_issue 4
_journal_name_full 'Dalton transactions (Cambridge, England : 2003)'
_journal_page_first 948
_journal_page_last 958
_journal_paper_doi 10.1039/c2dt31914d
_journal_volume 42
_journal_year 2013
_chemical_formula_moiety 'C28 H16 Cl2 N2 Pd, C H2 Cl2'
_chemical_formula_sum 'C29 H18 Cl4 N2 Pd'
_chemical_formula_weight 642.65
_space_group_crystal_system triclinic
_space_group_IT_number 2
_space_group_name_Hall '-P 1'
_space_group_name_H-M_alt 'P -1'
_atom_sites_solution_hydrogens geom
_atom_sites_solution_primary direct
_atom_sites_solution_secondary difmap
_audit_creation_method SHELXL-97
_cell_angle_alpha 102.1120(10)
_cell_angle_beta 95.5430(10)
_cell_angle_gamma 107.8750(10)
_cell_formula_units_Z 2
_cell_length_a 8.5163(5)
_cell_length_b 11.2205(6)
_cell_length_c 14.9946(12)
_cell_measurement_reflns_used 9937
_cell_measurement_temperature 173(2)
_cell_measurement_theta_max 27.17
_cell_measurement_theta_min 2.55
_cell_volume 1313.21(15)
_computing_cell_refinement 'Bruker SAINT'
_computing_data_collection 'Bruker APEX2'
_computing_data_reduction 'Bruker SAINT'
_computing_molecular_graphics '(Barbour, 2001)'
_computing_publication_material '(Barbour, 2001)'
_computing_structure_refinement 'SHELXL-97 (Sheldrick, 1997)'
_computing_structure_solution 'SHELXS-97 (Sheldrick, 1990)'
_diffrn_ambient_temperature 173(2)
_diffrn_detector_area_resol_mean 8.3660
_diffrn_measured_fraction_theta_full 0.993
_diffrn_measured_fraction_theta_max 0.993
_diffrn_measurement_device_type 'Bruker APEX-II CCD'
_diffrn_measurement_method 'phi and omega scans'
_diffrn_radiation_monochromator graphite
_diffrn_radiation_source 'fine-focus sealed tube'
_diffrn_radiation_type MoK\a
_diffrn_radiation_wavelength 0.71073
_diffrn_reflns_av_R_equivalents 0.0144
_diffrn_reflns_av_sigmaI/netI 0.0154
_diffrn_reflns_limit_h_max 10
_diffrn_reflns_limit_h_min -10
_diffrn_reflns_limit_k_max 14
_diffrn_reflns_limit_k_min -14
_diffrn_reflns_limit_l_max 19
_diffrn_reflns_limit_l_min -19
_diffrn_reflns_number 15308
_diffrn_reflns_theta_full 27.17
_diffrn_reflns_theta_max 27.17
_diffrn_reflns_theta_min 1.41
_exptl_absorpt_coefficient_mu 1.136
_exptl_absorpt_correction_T_max 0.8047
_exptl_absorpt_correction_T_min 0.6594
_exptl_absorpt_correction_type multi-scan
_exptl_absorpt_process_details 'SADABS V2008/1 (Bruker AXS)'
_exptl_crystal_colour orange
_exptl_crystal_density_diffrn 1.625
_exptl_crystal_density_method 'not measured'
_exptl_crystal_description block
_exptl_crystal_F_000 640
_exptl_crystal_size_max 0.40
_exptl_crystal_size_mid 0.20
_exptl_crystal_size_min 0.20
_refine_diff_density_max 0.522
_refine_diff_density_min -0.682
_refine_diff_density_rms 0.055
_refine_ls_extinction_method none
_refine_ls_goodness_of_fit_ref 1.063
_refine_ls_hydrogen_treatment constr
_refine_ls_matrix_type full
_refine_ls_number_parameters 325
_refine_ls_number_reflns 5797
_refine_ls_number_restraints 0
_refine_ls_restrained_S_all 1.063
_refine_ls_R_factor_all 0.0219
_refine_ls_R_factor_gt 0.0202
_refine_ls_shift/su_max 0.001
_refine_ls_shift/su_mean 0.000
_refine_ls_structure_factor_coef Fsqd
_refine_ls_weighting_details 'calc w=1/[\s^2^(Fo^2^)+(0.0228P)^2^+0.8658P] where P=(Fo^2^+2Fc^2^)/3'
_refine_ls_weighting_scheme calc
_refine_ls_wR_factor_gt 0.0516
_refine_ls_wR_factor_ref 0.0527
_reflns_number_gt 5465
_reflns_number_total 5797
_reflns_threshold_expression >2sigma(I)
_cod_data_source_file c2dt31914d.txt
_cod_data_source_block eb227
_cod_depositor_comments
;
 Updating space group information.

 Antanas Vaitkus,
 2018-06-07

The following automatic conversions were performed:

'_symmetry_cell_setting' value 'Triclinic' changed to 'triclinic'
according to /home/saulius/struct/CIF-dictionaries/cif_core.dic
dictionary named 'cif_core.dic' version 2.4.2 from 2011-04-26.

Automatic conversion script
Id: cif_fix_values 1891 2012-01-12 08:04:46Z andrius 
;
_cod_original_sg_symbol_H-M P-1
_cod_database_code 7020762

loop_
_space_group_symop_id
_space_group_symop_operation_xyz
1 x,y,z
2 -x,-y,-z

loop_
_atom_site_label
_atom_site_type_symbol
_atom_site_fract_x
_atom_site_fract_y
_atom_site_fract_z
_atom_site_U_iso_or_equiv
_atom_site_adp_type
_atom_site_occupancy
_atom_site_symmetry_multiplicity
_atom_site_calc_flag
_atom_site_refinement_flags
Pd1 Pd 0.026403(13) 0.165488(11) 0.402843(8) 0.01844(4) Uani 1 1 d .
Cl1 Cl 0.05066(5) -0.03884(4) 0.37646(3) 0.02459(8) Uani 1 1 d .
N1 N 0.27283(16) 0.24635(13) 0.45760(9) 0.0211(3) Uani 1 1 d .
C1 C 0.3228(2) 0.25010(17) 0.54599(12) 0.0284(4) Uani 1 1 d .
H1 H 0.2420 0.2106 0.5799 0.034 Uiso 1 1 calc R
Cl2 Cl 0.00395(5) 0.36638(4) 0.43578(4) 0.03385(10) Uani 1 1 d .
N2 N -0.22220(16) 0.09480(13) 0.35186(9) 0.0206(3) Uani 1 1 d .
C2 C 0.4876(2) 0.3094(2) 0.58941(13) 0.0359(4) Uani 1 1 d .
H2 H 0.5191 0.3125 0.6526 0.043 Uiso 1 1 calc R
C3 C 0.6060(2) 0.36426(19) 0.53981(14) 0.0366(4) Uani 1 1 d .
H3 H 0.7204 0.4042 0.5682 0.044 Uiso 1 1 calc R
C4 C 0.5564(2) 0.36034(18) 0.44872(14) 0.0315(4) Uani 1 1 d .
H4 H 0.6365 0.3965 0.4133 0.038 Uiso 1 1 calc R
C5 C 0.3875(2) 0.30281(16) 0.40901(12) 0.0229(3) Uani 1 1 d .
C6 C 0.3293(2) 0.30613(17) 0.31733(12) 0.0269(3) Uani 1 1 d .
C7 C 0.2873(2) 0.32101(18) 0.24343(12) 0.0278(4) Uani 1 1 d .
C8 C 0.2299(2) 0.34292(17) 0.15684(12) 0.0258(3) Uani 1 1 d .
C9 C 0.3424(2) 0.41561(18) 0.11045(13) 0.0288(4) Uani 1 1 d .
H9 H 0.4590 0.4478 0.1345 0.035 Uiso 1 1 calc R
C10 C 0.2835(2) 0.44054(18) 0.02943(13) 0.0302(4) Uani 1 1 d .
H10 H 0.3603 0.4897 -0.0020 0.036 Uiso 1 1 calc R
C11 C 0.1140(2) 0.39462(18) -0.00617(12) 0.0280(4) Uani 1 1 d .
H11 H 0.0751 0.4125 -0.0618 0.034 Uiso 1 1 calc R
C12 C -0.0002(2) 0.32184(17) 0.03952(12) 0.0256(3) Uani 1 1 d .
C13 C 0.0592(2) 0.29622(18) 0.12093(12) 0.0274(4) Uani 1 1 d .
H13 H -0.0175 0.2465 0.1522 0.033 Uiso 1 1 calc R
C14 C -0.1766(2) 0.27685(18) 0.00435(12) 0.0286(4) Uani 1 1 d .
C15 C -0.3235(2) 0.24271(17) -0.02374(12) 0.0273(3) Uani 1 1 d .
C16 C -0.4998(2) 0.20052(16) -0.05729(11) 0.0242(3) Uani 1 1 d .
C17 C -0.5605(2) 0.22326(18) -0.14003(12) 0.0299(4) Uani 1 1 d .
H17 H -0.4842 0.2700 -0.1730 0.036 Uiso 1 1 calc R
C18 C -0.7304(2) 0.17829(19) -0.17420(13) 0.0344(4) Uani 1 1 d .
H18 H -0.7704 0.1952 -0.2300 0.041 Uiso 1 1 calc R
C19 C -0.8422(2) 0.1089(2) -0.12750(14) 0.0365(4) Uani 1 1 d .
H19 H -0.9585 0.0760 -0.1522 0.044 Uiso 1 1 calc R
C20 C -0.7853(2) 0.08696(19) -0.04465(13) 0.0325(4) Uani 1 1 d .
H20 H -0.8632 0.0398 -0.0127 0.039 Uiso 1 1 calc R
C21 C -0.6142(2) 0.13384(16) -0.00780(11) 0.0243(3) Uani 1 1 d .
C22 C -0.5564(2) 0.11524(16) 0.07953(12) 0.0253(3) Uani 1 1 d .
C23 C -0.5085(2) 0.10176(17) 0.15303(12) 0.0258(3) Uani 1 1 d .
C24 C -0.4527(2) 0.07804(16) 0.23880(11) 0.0230(3) Uani 1 1 d .
C25 C -0.5642(2) 0.01115(17) 0.28805(12) 0.0275(4) Uani 1 1 d .
H25 H -0.6816 -0.0177 0.2667 0.033 Uiso 1 1 calc R
C26 C -0.5013(2) -0.01270(19) 0.36862(13) 0.0304(4) Uani 1 1 d .
H26 H -0.5756 -0.0576 0.4033 0.037 Uiso 1 1 calc R
C27 C -0.3303(2) 0.02901(17) 0.39846(12) 0.0259(3) Uani 1 1 d .
H27 H -0.2882 0.0108 0.4532 0.031 Uiso 1 1 calc R
C28 C -0.2819(2) 0.11980(16) 0.27436(11) 0.0230(3) Uani 1 1 d .
H28 H -0.2048 0.1678 0.2424 0.028 Uiso 1 1 calc R
Cl1S Cl 0.86974(7) 0.35197(7) 0.75519(4) 0.05862(16) Uani 1 1 d .
Cl2S Cl 1.21697(8) 0.49913(10) 0.75670(6) 0.0876(3) Uani 1 1 d .
C1S C 1.0253(3) 0.3963(3) 0.68937(17) 0.0554(6) Uani 1 1 d .
H1S1 H 0.9883 0.4400 0.6448 0.067 Uiso 1 1 calc R
H1S2 H 1.0409 0.3172 0.6534 0.067 Uiso 1 1 calc R

loop_
_atom_site_aniso_label
_atom_site_aniso_U_11
_atom_site_aniso_U_22
_atom_site_aniso_U_33
_atom_site_aniso_U_23
_atom_site_aniso_U_13
_atom_site_aniso_U_12
Pd1 0.01309(6) 0.01960(7) 0.02105(7) 0.00485(5) 0.00148(4) 0.00389(4)
Cl1 0.01934(18) 0.02188(18) 0.0307(2) 0.00504(15) 0.00153(15) 0.00629(14)
N1 0.0171(6) 0.0207(6) 0.0241(7) 0.0062(5) 0.0011(5) 0.0047(5)
C1 0.0234(8) 0.0326(9) 0.0269(8) 0.0117(7) 0.0009(7) 0.0045(7)
Cl2 0.0267(2) 0.0220(2) 0.0510(3) 0.00506(18) 0.00366(19) 0.00915(16)
N2 0.0158(6) 0.0216(6) 0.0247(7) 0.0068(5) 0.0041(5) 0.0058(5)
C2 0.0301(10) 0.0410(11) 0.0306(9) 0.0137(8) -0.0074(8) 0.0043(8)
C3 0.0197(8) 0.0389(10) 0.0440(11) 0.0164(9) -0.0080(8) -0.0001(7)
C4 0.0187(8) 0.0356(10) 0.0398(10) 0.0172(8) 0.0033(7) 0.0039(7)
C5 0.0179(7) 0.0240(8) 0.0265(8) 0.0074(6) 0.0025(6) 0.0063(6)
C6 0.0197(8) 0.0323(9) 0.0288(9) 0.0099(7) 0.0059(6) 0.0070(7)
C7 0.0202(8) 0.0351(9) 0.0279(9) 0.0092(7) 0.0055(7) 0.0079(7)
C8 0.0232(8) 0.0307(9) 0.0243(8) 0.0076(7) 0.0046(6) 0.0097(7)
C9 0.0171(8) 0.0356(9) 0.0332(9) 0.0111(8) 0.0038(7) 0.0068(7)
C10 0.0231(8) 0.0365(10) 0.0344(9) 0.0173(8) 0.0104(7) 0.0077(7)
C11 0.0246(8) 0.0352(9) 0.0266(8) 0.0130(7) 0.0051(7) 0.0100(7)
C12 0.0204(8) 0.0296(9) 0.0261(8) 0.0076(7) 0.0041(6) 0.0073(7)
C13 0.0207(8) 0.0344(9) 0.0274(8) 0.0122(7) 0.0079(7) 0.0055(7)
C14 0.0257(9) 0.0319(9) 0.0266(8) 0.0095(7) 0.0039(7) 0.0063(7)
C15 0.0261(9) 0.0294(9) 0.0261(8) 0.0092(7) 0.0033(7) 0.0075(7)
C16 0.0214(8) 0.0243(8) 0.0239(8) 0.0024(6) -0.0007(6) 0.0072(6)
C17 0.0318(9) 0.0317(9) 0.0239(8) 0.0050(7) 0.0009(7) 0.0099(7)
C18 0.0368(10) 0.0388(10) 0.0252(9) 0.0026(8) -0.0068(7) 0.0166(8)
C19 0.0221(9) 0.0457(11) 0.0356(10) 0.0022(8) -0.0073(7) 0.0118(8)
C20 0.0204(8) 0.0399(10) 0.0341(10) 0.0078(8) 0.0019(7) 0.0074(7)
C21 0.0208(8) 0.0260(8) 0.0244(8) 0.0030(6) 0.0003(6) 0.0087(6)
C22 0.0189(8) 0.0272(8) 0.0283(9) 0.0061(7) 0.0032(6) 0.0064(6)
C23 0.0183(8) 0.0290(8) 0.0292(9) 0.0071(7) 0.0034(6) 0.0071(6)
C24 0.0198(8) 0.0246(8) 0.0249(8) 0.0061(6) 0.0032(6) 0.0081(6)
C25 0.0156(7) 0.0337(9) 0.0323(9) 0.0093(7) 0.0038(6) 0.0065(7)
C26 0.0203(8) 0.0395(10) 0.0329(9) 0.0167(8) 0.0095(7) 0.0054(7)
C27 0.0220(8) 0.0313(9) 0.0261(8) 0.0124(7) 0.0054(6) 0.0076(7)
C28 0.0186(7) 0.0258(8) 0.0256(8) 0.0100(6) 0.0060(6) 0.0059(6)
Cl1S 0.0376(3) 0.0789(4) 0.0482(3) 0.0077(3) 0.0025(2) 0.0110(3)
Cl2S 0.0340(3) 0.1356(8) 0.0815(5) 0.0544(5) -0.0104(3) 0.0005(4)
C1S 0.0520(14) 0.0639(16) 0.0429(13) 0.0192(12) 0.0010(11) 0.0075(12)

loop_
_atom_type_symbol
_atom_type_description
_atom_type_scat_dispersion_real
_atom_type_scat_dispersion_imag
_atom_type_scat_source
C C 0.0033 0.0016 'International Tables Vol C Tables 4.2.6.8 and 6.1.1.4'
H H 0.0000 0.0000 'International Tables Vol C Tables 4.2.6.8 and 6.1.1.4'
N N 0.0061 0.0033 'International Tables Vol C Tables 4.2.6.8 and 6.1.1.4'
Cl Cl 0.1484 0.1585 'International Tables Vol C Tables 4.2.6.8 and 6.1.1.4'
Pd Pd -0.9988 1.0072 'International Tables Vol C Tables 4.2.6.8 and 6.1.1.4'

loop_
_geom_angle_atom_site_label_1
_geom_angle_atom_site_label_2
_geom_angle_atom_site_label_3
_geom_angle
N1 Pd1 N2 176.49(5)
N1 Pd1 Cl2 88.96(4)
N2 Pd1 Cl2 87.66(4)
N1 Pd1 Cl1 90.22(4)
N2 Pd1 Cl1 93.12(4)
Cl2 Pd1 Cl1 177.376(17)
C1 N1 C5 119.12(14)
C1 N1 Pd1 118.95(11)
C5 N1 Pd1 121.84(11)
N1 C1 C2 122.19(16)
C28 N2 C27 119.15(14)
C28 N2 Pd1 120.48(11)
C27 N2 Pd1 120.25(11)
C3 C2 C1 119.11(17)
C4 C3 C2 119.24(16)
C3 C4 C5 119.34(17)
N1 C5 C4 120.93(15)
N1 C5 C6 118.05(14)
C4 C5 C6 120.98(15)
C7 C6 C5 173.96(19)
C6 C7 C8 176.45(19)
C13 C8 C9 119.53(16)
C13 C8 C7 119.58(15)
C9 C8 C7 120.83(15)
C10 C9 C8 119.84(16)
C11 C10 C9 120.71(16)
C10 C11 C12 120.12(16)
C13 C12 C11 119.17(15)
C13 C12 C14 120.39(15)
C11 C12 C14 120.42(16)
C8 C13 C12 120.62(15)
C15 C14 C12 178.2(2)
C14 C15 C16 179.4(2)
C17 C16 C21 119.25(15)
C17 C16 C15 120.60(16)
C21 C16 C15 120.14(15)
C18 C17 C16 120.59(17)
C19 C18 C17 120.17(17)
C18 C19 C20 120.29(17)
C19 C20 C21 120.51(18)
C20 C21 C16 119.13(16)
C20 C21 C22 120.40(16)
C16 C21 C22 120.47(15)
C23 C22 C21 178.83(19)
C22 C23 C24 176.76(19)
C25 C24 C28 117.95(15)
C25 C24 C23 122.00(15)
C28 C24 C23 120.03(15)
C26 C25 C24 118.98(15)
C27 C26 C25 119.83(16)
N2 C27 C26 121.50(15)
N2 C28 C24 122.57(15)
Cl1S C1S Cl2S 112.86(14)

loop_
_geom_bond_atom_site_label_1
_geom_bond_atom_site_label_2
_geom_bond_distance
Pd1 N1 2.0217(13)
Pd1 N2 2.0243(13)
Pd1 Cl2 2.2754(4)
Pd1 Cl1 2.3198(4)
N1 C1 1.340(2)
N1 C5 1.355(2)
C1 C2 1.380(2)
N2 C28 1.341(2)
N2 C27 1.343(2)
C2 C3 1.380(3)
C3 C4 1.378(3)
C4 C5 1.394(2)
C5 C6 1.428(2)
C6 C7 1.192(2)
C7 C8 1.439(2)
C8 C13 1.393(2)
C8 C9 1.398(2)
C9 C10 1.385(2)
C10 C11 1.383(2)
C11 C12 1.399(2)
C12 C13 1.395(2)
C12 C14 1.435(2)
C14 C15 1.194(3)
C15 C16 1.431(2)
C16 C17 1.400(2)
C16 C21 1.409(2)
C17 C18 1.383(3)
C18 C19 1.380(3)
C19 C20 1.387(3)
C20 C21 1.399(2)
C21 C22 1.433(2)
C22 C23 1.194(2)
C23 C24 1.433(2)
C24 C25 1.393(2)
C24 C28 1.396(2)
C25 C26 1.384(2)
C26 C27 1.381(2)
Cl1S C1S 1.741(3)
Cl2S C1S 1.747(3)
